data_4500567
loop_
_publ_author_name
'Liu, Hai-Yan'
'Wu, Hua'
'Yang, Jin'
'Liu, Ying-Ying'
'Ma, Jian-Fang'
'Bai, Hong-Ye'

_publ_section_title
;
 Solvothermal Assembly of a Series of Organic--Inorganic Hybrid Materials
 Constructed from Keggin Polyoxometalate Clusters and Copper(I)--Organic
 Frameworks
;
_journal_issue 5
_journal_name_full 'Crystal Growth &amp; Design'
_journal_page_first 1786
_journal_paper_doi 10.1021/cg1017246
_journal_volume 11
_journal_year 2011
_chemical_formula_moiety 'C32 H50 Cu4 N8 O41 Si W12'
_chemical_formula_sum 'C32 H50 Cu4 N8 O41 Si W12'
_chemical_formula_weight 3691.25
_chemical_name_systematic
;
 ?
;
_space_group_IT_number 15
_symmetry_cell_setting monoclinic
_symmetry_space_group_name_Hall '-C 2yc'
_symmetry_space_group_name_H-M 'C 1 2/c 1'
_atom_sites_solution_hydrogens geom
_atom_sites_solution_primary direct
_atom_sites_solution_secondary difmap
_audit_creation_method SHELXL-97
_cell_angle_alpha 90.00
_cell_angle_beta 99.040(3)
_cell_angle_gamma 90.00
_cell_formula_units_Z 4
_cell_length_a 12.6564(5)
_cell_length_b 22.9398(10)
_cell_length_c 24.7425(9)
_cell_measurement_reflns_used 6486
_cell_measurement_temperature 293(2)
_cell_measurement_theta_max 25.4
_cell_measurement_theta_min 2.7
_cell_volume 7094.4(5)
_computing_cell_refinement CrysAlis
_computing_data_collection 'CrysAlis (Oxford Diffraction, 2006)'
_computing_data_reduction CrysAlis
_computing_structure_refinement 'SHELXL-97 (Sheldrick, 2008)'
_computing_structure_solution 'SHELXS-97 (Sheldrick, 1997)'
_diffrn_ambient_temperature 293(2)
_diffrn_detector_area_resol_mean 10.0
_diffrn_measured_fraction_theta_full 0.997
_diffrn_measured_fraction_theta_max 0.997
_diffrn_measurement_device_type 'Oxford Diffraction Gemini R Ultra'
_diffrn_measurement_method '\w scan'
_diffrn_radiation_monochromator graphite
_diffrn_radiation_source 'fine-focus sealed tube'
_diffrn_radiation_type MoK\a
_diffrn_radiation_wavelength 0.71073
_diffrn_reflns_av_R_equivalents 0.0522
_diffrn_reflns_av_sigmaI/netI 0.1440
_diffrn_reflns_limit_h_max 12
_diffrn_reflns_limit_h_min -15
_diffrn_reflns_limit_k_max 27
_diffrn_reflns_limit_k_min -20
_diffrn_reflns_limit_l_max 28
_diffrn_reflns_limit_l_min -29
_diffrn_reflns_number 13754
_diffrn_reflns_theta_full 25.00
_diffrn_reflns_theta_max 25.35
_diffrn_reflns_theta_min 2.66
_exptl_absorpt_coefficient_mu 20.643
_exptl_absorpt_correction_T_max 0.028
_exptl_absorpt_correction_T_min 0.016
_exptl_absorpt_correction_type multi-scan
_exptl_absorpt_process_details
;
CrysAlis (Oxford Diffraction, 2006)
;
_exptl_crystal_colour red
_exptl_crystal_density_diffrn 3.456
_exptl_crystal_density_method 'not measured'
_exptl_crystal_description block
_exptl_crystal_F_000 6576
_exptl_crystal_size_max 0.22
_exptl_crystal_size_mid 0.20
_exptl_crystal_size_min 0.16
_refine_diff_density_max 1.366
_refine_diff_density_min -1.332
_refine_diff_density_rms 0.250
_refine_ls_extinction_method none
_refine_ls_goodness_of_fit_ref 0.735
_refine_ls_hydrogen_treatment constr
_refine_ls_matrix_type full
_refine_ls_number_parameters 450
_refine_ls_number_reflns 6486
_refine_ls_number_restraints 6
_refine_ls_restrained_S_all 0.735
_refine_ls_R_factor_all 0.0860
_refine_ls_R_factor_gt 0.0382
_refine_ls_shift/su_max 0.001
_refine_ls_shift/su_mean 0.000
_refine_ls_structure_factor_coef Fsqd
_refine_ls_weighting_details 'calc w=1/[\s^2^(Fo^2^)+(0.0214P)^2^+0.0000P] where P=(Fo^2^+2Fc^2^)/3'
_refine_ls_weighting_scheme calc
_refine_ls_wR_factor_gt 0.0656
_refine_ls_wR_factor_ref 0.0703
_reflns_number_gt 3336
_reflns_number_total 6486
_reflns_threshold_expression >2\s(I)
_cod_data_source_file cg1017246_si_002.cif
_cod_data_source_block 4
_cod_original_sg_symbol_Hall '-C 2yc '
_cod_original_sg_symbol_H-M 'C 2/c '
_cod_database_code 4500567

loop_
_symmetry_equiv_pos_as_xyz
'x, y, z'
'-x, y, -z+1/2'
'x+1/2, y+1/2, z'
'-x+1/2, y+1/2, -z+1/2'
'-x, -y, -z'
'x, -y, z-1/2'
'-x+1/2, -y+1/2, -z'
'x+1/2, -y+1/2, z-1/2'

loop_
_atom_site_label
_atom_site_type_symbol
_atom_site_fract_x
_atom_site_fract_y
_atom_site_fract_z
_atom_site_U_iso_or_equiv
_atom_site_adp_type
_atom_site_occupancy
_atom_site_symmetry_multiplicity
_atom_site_calc_flag
_atom_site_refinement_flags
Cu1 Cu 1.44675(16) 0.28450(10) 0.07818(7) 0.0566(6) Uani 1 1 d .
Cu2 Cu 1.19771(17) 0.53381(10) 0.08683(9) 0.0631(7) Uani 1 1 d .
W1 W 0.77375(4) 0.28016(3) 0.14831(2) 0.03376(17) Uani 1 1 d .
W2 W 1.16678(4) 0.29019(3) 0.14936(2) 0.03404(17) Uani 1 1 d .
W3 W 0.98050(5) 0.39372(3) 0.14768(2) 0.03318(16) Uani 1 1 d .
W4 W 0.95941(5) 0.17695(3) 0.14753(2) 0.03556(17) Uani 1 1 d .
W5 W 1.19450(5) 0.39420(3) 0.24569(2) 0.03782(18) Uani 1 1 d .
W6 W 0.80292(5) 0.17613(3) 0.24439(2) 0.04017(19) Uani 1 1 d .
C1 C 1.3034(11) 0.3759(8) 0.0359(6) 0.039(4) Uani 1 1 d .
C2 C 1.2468(11) 0.4263(7) 0.0413(6) 0.040(4) Uani 1 1 d .
C3 C 1.3588(11) 0.4515(7) 0.1201(6) 0.034(4) Uani 1 1 d .
C4 C 1.4128(9) 0.3995(6) 0.1168(5) 0.021(3) Uani 1 1 d .
C5 C 1.2795(12) 0.3340(8) -0.0110(6) 0.055(5) Uani 1 1 d .
H5A H 1.2131 0.3144 -0.0091 0.082 Uiso 1 1 calc R
H5B H 1.3360 0.3058 -0.0089 0.082 Uiso 1 1 calc R
H5C H 1.2741 0.3549 -0.0449 0.082 Uiso 1 1 calc R
C6 C 1.1458(11) 0.4412(9) 0.0021(7) 0.071(6) Uani 1 1 d .
H6A H 1.1259 0.4809 0.0078 0.106 Uiso 1 1 calc R
H6B H 1.0890 0.4157 0.0086 0.106 Uiso 1 1 calc R
H6C H 1.1584 0.4365 -0.0349 0.106 Uiso 1 1 calc R
C7 C 1.3935(11) 0.4970(8) 0.1615(5) 0.044(4) Uani 1 1 d .
H7A H 1.3800 0.5348 0.1453 0.066 Uiso 1 1 calc R
H7B H 1.4686 0.4928 0.1746 0.066 Uiso 1 1 calc R
H7C H 1.3543 0.4929 0.1915 0.066 Uiso 1 1 calc R
C8 C 1.5057(11) 0.3800(9) 0.1634(6) 0.069(6) Uani 1 1 d .
H8A H 1.4949 0.3401 0.1730 0.104 Uiso 1 1 calc R
H8B H 1.5057 0.4043 0.1949 0.104 Uiso 1 1 calc R
H8C H 1.5732 0.3836 0.1505 0.104 Uiso 1 1 calc R
C9 C 1.5002(10) 0.1706(7) 0.1190(5) 0.033(4) Uani 1 1 d U
C10 C 1.5541(11) 0.1164(7) 0.1212(6) 0.036(4) Uani 1 1 d .
C11 C 1.6281(10) 0.1435(7) 0.0454(5) 0.030(4) Uani 1 1 d .
C12 C 1.5677(10) 0.1933(7) 0.0393(5) 0.031(4) Uani 1 1 d .
C13 C 1.4412(11) 0.1883(8) 0.1639(6) 0.054(5) Uani 1 1 d .
H13A H 1.4774 0.2205 0.1835 0.082 Uiso 1 1 calc R
H13B H 1.4385 0.1561 0.1884 0.082 Uiso 1 1 calc R
H13C H 1.3698 0.1998 0.1486 0.082 Uiso 1 1 calc R
C14 C 1.5438(12) 0.0708(7) 0.1636(6) 0.046(4) Uani 1 1 d .
H14A H 1.4887 0.0436 0.1494 0.068 Uiso 1 1 calc R
H14B H 1.5258 0.0891 0.1958 0.068 Uiso 1 1 calc R
H14C H 1.6106 0.0504 0.1727 0.068 Uiso 1 1 calc R
C15 C 1.5672(13) 0.2375(8) -0.0050(5) 0.054(5) Uani 1 1 d .
H15A H 1.5785 0.2184 -0.0381 0.082 Uiso 1 1 calc R
H15B H 1.6232 0.2653 0.0056 0.082 Uiso 1 1 calc R
H15C H 1.4994 0.2572 -0.0109 0.082 Uiso 1 1 calc R
C16 C 1.7079(12) 0.1272(10) 0.0070(6) 0.073(7) Uani 1 1 d .
H16A H 1.7566 0.1589 0.0052 0.109 Uiso 1 1 calc R
H16B H 1.6697 0.1193 -0.0289 0.109 Uiso 1 1 calc R
H16C H 1.7473 0.0931 0.0208 0.109 Uiso 1 1 calc R
N1 N 1.3866(8) 0.3604(5) 0.0749(4) 0.032(3) Uani 1 1 d .
N2 N 1.2725(9) 0.4641(6) 0.0825(5) 0.042(3) Uani 1 1 d .
N3 N 1.5078(8) 0.2079(5) 0.0786(4) 0.029(3) Uani 1 1 d .
N4 N 1.6192(8) 0.1040(6) 0.0837(4) 0.030(3) Uani 1 1 d .
O1 O 0.7161(6) 0.2204(5) 0.1885(3) 0.038(3) Uani 1 1 d .
O2 O 1.0515(6) 0.2377(4) 0.1305(3) 0.028(2) Uani 1 1 d .
O3 O 1.1000(7) 0.4340(4) 0.1893(3) 0.036(2) Uani 1 1 d .
O4 O 1.2923(8) 0.4467(5) 0.2611(4) 0.059(3) Uani 1 1 d .
O5 O 0.7154(8) 0.1238(5) 0.2584(4) 0.064(4) Uani 1 1 d .
O6 O 0.6675(7) 0.2980(5) 0.0988(4) 0.054(3) Uani 1 1 d .
O7 O 0.9407(8) 0.4444(5) 0.0995(4) 0.054(3) Uani 1 1 d .
O8 O 1.2442(6) 0.2727(5) 0.1006(3) 0.046(3) Uani 1 1 d .
O9 O 0.9715(8) 0.1268(5) 0.0988(4) 0.056(3) Uani 1 1 d .
O10 O 1.0643(6) 0.3260(4) 0.2110(3) 0.021(2) Uani 1 1 d .
O11 O 0.9152(6) 0.2441(4) 0.2108(3) 0.022(2) Uani 1 1 d .
O12 O 1.2178(6) 0.2367(4) 0.2050(3) 0.033(2) Uani 1 1 d .
O13 O 1.0770(6) 0.3504(4) 0.1117(3) 0.031(2) Uani 1 1 d .
O14 O 0.7558(6) 0.3332(5) 0.2037(3) 0.032(3) Uani 1 1 d .
O15 O 0.8769(6) 0.3340(4) 0.1292(3) 0.030(2) Uani 1 1 d .
O16 O 0.8386(6) 0.2210(5) 0.1117(3) 0.035(2) Uani 1 1 d .
O17 O 0.8991(7) 0.4150(4) 0.2036(3) 0.034(2) Uani 1 1 d .
O18 O 0.8627(7) 0.1376(4) 0.1876(3) 0.040(3) Uani 1 1 d .
O19 O 1.0752(7) 0.1554(5) 0.2052(3) 0.041(3) Uani 1 1 d .
O20 O 1.2496(7) 0.3503(5) 0.1900(3) 0.035(3) Uani 1 1 d .
Si1 Si 1.0000 0.2852(3) 0.2500 0.0169(11) Uani 1 2 d S
O1W O 1.223(3) 0.0395(19) 0.1317(14) 0.141(13) Uiso 0.50 1 d P

loop_
_atom_site_aniso_label
_atom_site_aniso_U_11
_atom_site_aniso_U_22
_atom_site_aniso_U_33
_atom_site_aniso_U_23
_atom_site_aniso_U_13
_atom_site_aniso_U_12
Cu1 0.0848(14) 0.0279(13) 0.0546(12) -0.0030(11) 0.0035(10) 0.0325(13)
Cu2 0.0705(14) 0.0335(16) 0.0811(15) -0.0098(12) -0.0014(12) 0.0341(12)
W1 0.0267(3) 0.0394(5) 0.0335(3) -0.0130(3) -0.0004(2) -0.0054(3)
W2 0.0309(3) 0.0407(5) 0.0327(3) 0.0116(3) 0.0115(2) 0.0018(3)
W3 0.0381(4) 0.0238(4) 0.0334(3) 0.0080(3) -0.0078(2) -0.0011(3)
W4 0.0510(4) 0.0240(4) 0.0351(3) -0.0087(3) 0.0173(3) -0.0026(3)
W5 0.0342(3) 0.0376(5) 0.0375(3) 0.0124(3) -0.0073(3) -0.0159(3)
W6 0.0482(4) 0.0365(5) 0.0397(3) -0.0119(3) 0.0190(3) -0.0225(4)
C1 0.027(8) 0.048(13) 0.042(9) 0.002(8) 0.005(7) 0.001(8)
C2 0.038(9) 0.023(11) 0.055(10) 0.009(8) 0.001(7) 0.014(8)
C3 0.040(9) 0.006(9) 0.062(10) 0.003(7) 0.023(8) 0.005(7)
C4 0.020(7) 0.009(8) 0.034(8) 0.003(6) 0.000(5) 0.001(6)
C5 0.076(12) 0.036(13) 0.047(9) -0.006(9) -0.008(8) 0.009(10)
C6 0.046(10) 0.086(19) 0.072(12) 0.009(11) -0.015(9) 0.033(11)
C7 0.052(10) 0.041(12) 0.045(9) -0.017(8) 0.022(7) -0.005(8)
C8 0.047(10) 0.068(17) 0.076(12) -0.006(11) -0.044(9) 0.026(10)
C9 0.031(6) 0.030(8) 0.037(6) -0.007(6) 0.000(5) 0.019(6)
C10 0.037(8) 0.021(10) 0.043(9) 0.002(7) -0.016(7) -0.012(8)
C11 0.043(9) 0.025(10) 0.018(7) -0.017(7) -0.007(6) 0.010(8)
C12 0.029(8) 0.023(10) 0.038(8) -0.008(7) 0.000(6) -0.004(7)
C13 0.038(9) 0.058(15) 0.072(11) 0.013(9) 0.021(8) -0.008(9)
C14 0.063(11) 0.010(10) 0.068(11) 0.000(8) 0.023(8) 0.009(8)
C15 0.092(13) 0.050(14) 0.020(7) -0.003(8) 0.004(8) -0.004(10)
C16 0.062(12) 0.11(2) 0.049(10) -0.041(11) 0.014(9) -0.009(12)
N1 0.042(7) 0.021(8) 0.034(6) 0.003(6) 0.010(6) -0.002(6)
N2 0.041(8) 0.042(10) 0.042(7) -0.007(7) 0.007(6) 0.017(7)
N3 0.036(6) 0.018(8) 0.030(6) -0.003(6) -0.008(5) 0.008(6)
N4 0.030(7) 0.027(8) 0.032(6) -0.002(6) -0.003(5) 0.014(6)
O1 0.037(5) 0.044(8) 0.034(5) -0.012(5) 0.014(4) -0.013(6)
O2 0.018(4) 0.024(7) 0.043(5) 0.012(4) 0.010(4) 0.011(4)
O3 0.050(6) 0.015(6) 0.037(5) 0.008(4) -0.008(4) -0.007(5)
O4 0.058(7) 0.026(8) 0.085(8) 0.013(6) -0.014(6) -0.024(6)
O5 0.069(7) 0.061(10) 0.071(7) -0.020(6) 0.044(6) -0.053(7)
O6 0.034(5) 0.078(11) 0.041(6) -0.003(6) -0.017(4) -0.009(6)
O7 0.069(7) 0.026(8) 0.060(7) 0.011(5) -0.012(5) -0.002(6)
O8 0.037(5) 0.068(10) 0.039(5) 0.022(5) 0.023(4) 0.014(6)
O9 0.078(8) 0.050(10) 0.043(6) -0.011(5) 0.018(5) -0.002(6)
O10 0.025(5) 0.014(6) 0.025(4) 0.001(4) 0.003(3) 0.003(4)
O11 0.025(5) 0.009(5) 0.032(5) 0.003(4) 0.007(4) 0.002(4)
O12 0.038(5) 0.029(7) 0.035(5) 0.008(4) 0.017(4) 0.009(5)
O13 0.035(5) 0.023(7) 0.034(5) 0.002(4) 0.002(4) -0.012(5)
O14 0.025(5) 0.046(8) 0.023(4) -0.014(5) -0.005(4) 0.005(5)
O15 0.027(5) 0.015(6) 0.047(5) 0.008(4) -0.002(4) 0.003(4)
O16 0.042(5) 0.020(7) 0.042(5) -0.007(5) 0.009(4) -0.015(5)
O17 0.048(6) 0.030(7) 0.022(5) 0.002(4) -0.002(4) 0.005(5)
O18 0.058(6) 0.023(7) 0.042(6) -0.008(5) 0.011(5) -0.017(5)
O19 0.061(6) 0.034(8) 0.034(5) -0.002(5) 0.023(4) 0.002(6)
O20 0.036(5) 0.038(8) 0.032(5) 0.005(5) 0.008(4) -0.004(5)
Si1 0.017(2) 0.011(3) 0.023(2) 0.000 0.0039(19) 0.000

loop_
_atom_type_symbol
_atom_type_description
_atom_type_scat_dispersion_real
_atom_type_scat_dispersion_imag
_atom_type_scat_source
C C 0.0033 0.0016 'International Tables Vol C Tables 4.2.6.8 and 6.1.1.4'
H H 0.0000 0.0000 'International Tables Vol C Tables 4.2.6.8 and 6.1.1.4'
N N 0.0061 0.0033 'International Tables Vol C Tables 4.2.6.8 and 6.1.1.4'
O O 0.0106 0.0060 'International Tables Vol C Tables 4.2.6.8 and 6.1.1.4'
Si Si 0.0817 0.0704 'International Tables Vol C Tables 4.2.6.8 and 6.1.1.4'
Cu Cu 0.3201 1.2651 'International Tables Vol C Tables 4.2.6.8 and 6.1.1.4'
W W -0.8490 6.8722 'International Tables Vol C Tables 4.2.6.8 and 6.1.1.4'

loop_
_geom_angle_atom_site_label_1
_geom_angle_atom_site_label_2
_geom_angle_atom_site_label_3
_geom_angle
_geom_angle_site_symmetry_1
_geom_angle_site_symmetry_3
N1 Cu1 N3 177.9(4) . .
N2 Cu2 N4 174.5(5) . 3_455
O6 W1 O14 101.3(4) . .
O6 W1 O16 100.3(4) . .
O14 W1 O16 158.3(3) . .
O6 W1 O1 102.9(4) . .
O14 W1 O1 89.1(4) . .
O16 W1 O1 87.9(4) . .
O6 W1 O15 99.1(4) . .
O14 W1 O15 85.9(4) . .
O16 W1 O15 88.9(4) . .
O1 W1 O15 158.1(3) . .
O6 W1 O11 172.7(5) . .
O14 W1 O11 85.0(3) . .
O16 W1 O11 73.5(3) . .
O1 W1 O11 73.4(3) . .
O15 W1 O11 84.9(3) . .
O8 W2 O12 101.2(4) . .
O8 W2 O2 100.4(4) . .
O12 W2 O2 85.9(4) . .
O8 W2 O20 102.2(4) . .
O12 W2 O20 89.4(4) . .
O2 W2 O20 157.4(3) . .
O8 W2 O13 100.6(4) . .
O12 W2 O13 158.0(3) . .
O2 W2 O13 87.9(4) . .
O20 W2 O13 88.3(4) . .
O8 W2 O10 172.5(4) . .
O12 W2 O10 85.0(3) . .
O2 W2 O10 84.1(3) . .
O20 W2 O10 73.4(3) . .
O13 W2 O10 73.5(3) . .
O7 W3 O15 102.0(4) . .
O7 W3 O13 99.9(5) . .
O15 W3 O13 88.8(4) . .
O7 W3 O17 101.6(5) . .
O15 W3 O17 85.9(4) . .
O13 W3 O17 158.5(4) . .
O7 W3 O3 99.7(5) . .
O15 W3 O3 158.1(4) . .
O13 W3 O3 89.6(4) . .
O17 W3 O3 87.6(4) . .
O7 W3 O10 170.4(4) . .
O15 W3 O10 84.6(3) . .
O13 W3 O10 73.1(3) . .
O17 W3 O10 85.7(3) . .
O3 W3 O10 74.1(3) . .
O9 W4 O2 102.3(4) . .
O9 W4 O18 100.6(5) . .
O2 W4 O18 157.0(4) . .
O9 W4 O16 100.6(5) . .
O2 W4 O16 89.1(3) . .
O18 W4 O16 87.7(4) . .
O9 W4 O19 102.0(5) . .
O2 W4 O19 86.1(4) . .
O18 W4 O19 88.3(4) . .
O16 W4 O19 157.4(4) . .
O9 W4 O11 171.4(4) . .
O2 W4 O11 83.4(3) . .
O18 W4 O11 74.0(3) . .
O16 W4 O11 72.8(3) . .
O19 W4 O11 84.7(3) . .
O4 W5 O14 102.4(4) . 2_755
O4 W5 O17 100.2(5) . 2_755
O14 W5 O17 85.8(4) 2_755 2_755
O4 W5 O3 99.9(4) . .
O14 W5 O3 157.6(4) 2_755 .
O17 W5 O3 88.8(4) 2_755 .
O4 W5 O20 101.2(5) . .
O14 W5 O20 88.1(4) 2_755 .
O17 W5 O20 158.5(4) 2_755 .
O3 W5 O20 89.0(4) . .
O4 W5 O10 171.3(4) . .
O14 W5 O10 83.7(3) 2_755 .
O17 W5 O10 86.2(3) 2_755 .
O3 W5 O10 74.3(3) . .
O20 W5 O10 72.6(3) . .
O5 W6 O19 100.3(5) . 2_755
O5 W6 O18 99.7(4) . .
O19 W6 O18 89.6(4) 2_755 .
O5 W6 O12 102.6(4) . 2_755
O19 W6 O12 86.1(4) 2_755 2_755
O18 W6 O12 157.8(4) . 2_755
O5 W6 O1 101.6(5) . .
O19 W6 O1 158.1(4) 2_755 .
O18 W6 O1 87.9(4) . .
O12 W6 O1 88.0(4) 2_755 .
O5 W6 O11 171.1(4) . .
O19 W6 O11 85.6(3) 2_755 .
O18 W6 O11 73.5(3) . .
O12 W6 O11 84.4(3) 2_755 .
O1 W6 O11 72.8(3) . .
N1 C1 C2 120.5(14) . .
N1 C1 C5 114.9(14) . .
C2 C1 C5 124.6(13) . .
N2 C2 C1 123.3(13) . .
N2 C2 C6 114.8(14) . .
C1 C2 C6 121.8(15) . .
N2 C3 C4 120.0(14) . .
N2 C3 C7 116.4(14) . .
C4 C3 C7 123.6(14) . .
N1 C4 C3 123.0(12) . .
N1 C4 C8 115.4(13) . .
C3 C4 C8 121.4(13) . .
C1 C5 H5A 109.5 . .
C1 C5 H5B 109.5 . .
H5A C5 H5B 109.5 . .
C1 C5 H5C 109.5 . .
H5A C5 H5C 109.5 . .
H5B C5 H5C 109.5 . .
C2 C6 H6A 109.5 . .
C2 C6 H6B 109.5 . .
H6A C6 H6B 109.5 . .
C2 C6 H6C 109.5 . .
H6A C6 H6C 109.5 . .
H6B C6 H6C 109.5 . .
C3 C7 H7A 109.5 . .
C3 C7 H7B 109.5 . .
H7A C7 H7B 109.5 . .
C3 C7 H7C 109.5 . .
H7A C7 H7C 109.5 . .
H7B C7 H7C 109.5 . .
C4 C8 H8A 109.5 . .
C4 C8 H8B 109.5 . .
H8A C8 H8B 109.5 . .
C4 C8 H8C 109.5 . .
H8A C8 H8C 109.5 . .
H8B C8 H8C 109.5 . .
N3 C9 C10 120.3(12) . .
N3 C9 C13 119.1(14) . .
C10 C9 C13 120.4(14) . .
N4 C10 C9 119.7(13) . .
N4 C10 C14 117.2(14) . .
C9 C10 C14 123.1(14) . .
N4 C11 C12 122.6(12) . .
N4 C11 C16 114.4(15) . .
C12 C11 C16 122.9(15) . .
N3 C12 C11 119.3(13) . .
N3 C12 C15 114.6(13) . .
C11 C12 C15 125.9(13) . .
C9 C13 H13A 109.5 . .
C9 C13 H13B 109.5 . .
H13A C13 H13B 109.5 . .
C9 C13 H13C 109.5 . .
H13A C13 H13C 109.5 . .
H13B C13 H13C 109.5 . .
C10 C14 H14A 109.5 . .
C10 C14 H14B 109.5 . .
H14A C14 H14B 109.5 . .
C10 C14 H14C 109.5 . .
H14A C14 H14C 109.5 . .
H14B C14 H14C 109.5 . .
C12 C15 H15A 109.5 . .
C12 C15 H15B 109.5 . .
H15A C15 H15B 109.5 . .
C12 C15 H15C 109.5 . .
H15A C15 H15C 109.5 . .
H15B C15 H15C 109.5 . .
C11 C16 H16A 109.5 . .
C11 C16 H16B 109.5 . .
H16A C16 H16B 109.5 . .
C11 C16 H16C 109.5 . .
H16A C16 H16C 109.5 . .
H16B C16 H16C 109.5 . .
C1 N1 C4 115.7(13) . .
C1 N1 Cu1 122.1(10) . .
C4 N1 Cu1 121.4(9) . .
C2 N2 C3 117.2(13) . .
C2 N2 Cu2 122.2(10) . .
C3 N2 Cu2 120.5(11) . .
C9 N3 C12 119.3(13) . .
C9 N3 Cu1 121.2(9) . .
C12 N3 Cu1 119.3(10) . .
C11 N4 C10 118.1(13) . .
C11 N4 Cu2 120.5(9) . 3_545
C10 N4 Cu2 121.4(10) . 3_545
W1 O1 W6 122.3(4) . .
W2 O2 W4 152.3(4) . .
W5 O3 W3 120.5(5) . .
Si1 O10 W2 124.6(5) . .
Si1 O10 W5 123.4(4) . .
W2 O10 W5 92.5(3) . .
Si1 O10 W3 123.7(4) . .
W2 O10 W3 92.1(3) . .
W5 O10 W3 91.2(3) . .
Si1 O11 W1 123.7(5) . .
Si1 O11 W4 125.3(4) . .
W1 O11 W4 91.7(3) . .
Si1 O11 W6 123.6(4) . .
W1 O11 W6 91.5(3) . .
W4 O11 W6 91.2(3) . .
W2 O12 W6 152.2(5) . 2_755
W3 O13 W2 121.3(4) . .
W1 O14 W5 152.5(5) . 2_755
W3 O15 W1 151.4(5) . .
W1 O16 W4 122.0(4) . .
W3 O17 W5 150.2(6) . 2_755
W6 O18 W4 121.3(5) . .
W6 O19 W4 150.0(6) 2_755 .
W2 O20 W5 121.4(4) . .
O11 Si1 O11 109.2(7) . 2_755
O11 Si1 O10 109.7(4) . 2_755
O11 Si1 O10 108.7(4) 2_755 2_755
O11 Si1 O10 108.7(4) . .
O11 Si1 O10 109.7(4) 2_755 .
O10 Si1 O10 110.9(7) 2_755 .

loop_
_geom_bond_atom_site_label_1
_geom_bond_atom_site_label_2
_geom_bond_distance
_geom_bond_site_symmetry_2
Cu1 N1 1.897(12) .
Cu1 N3 1.919(12) .
Cu2 N2 1.869(13) .
Cu2 N4 1.887(12) 3_455
W1 O6 1.721(8) .
W1 O14 1.873(8) .
W1 O16 1.889(10) .
W1 O1 1.906(10) .
W1 O15 1.911(9) .
W1 O11 2.326(8) .
W2 O8 1.718(8) .
W2 O12 1.882(9) .
W2 O2 1.892(9) .
W2 O20 1.919(10) .
W2 O13 1.933(9) .
W2 O10 2.303(7) .
W3 O7 1.684(10) .
W3 O15 1.901(9) .
W3 O13 1.901(9) .
W3 O17 1.912(8) .
W3 O3 1.926(9) .
W3 O10 2.340(8) .
W4 O9 1.690(10) .
W4 O2 1.906(9) .
W4 O18 1.918(9) .
W4 O16 1.928(9) .
W4 O19 1.942(9) .
W4 O11 2.327(8) .
W5 O4 1.726(10) .
W5 O14 1.917(9) 2_755
W5 O17 1.918(9) 2_755
W5 O3 1.920(8) .
W5 O20 1.924(9) .
W5 O10 2.336(8) .
W6 O5 1.705(10) .
W6 O19 1.886(9) 2_755
W6 O18 1.914(9) .
W6 O12 1.915(9) 2_755
W6 O1 1.916(10) .
W6 O11 2.347(8) .
C1 N1 1.359(16) .
C1 C2 1.38(2) .
C1 C5 1.50(2) .
C2 N2 1.340(19) .
C2 C6 1.517(18) .
C3 N2 1.350(17) .
C3 C4 1.383(19) .
C3 C7 1.482(19) .
C4 N1 1.372(16) .
C4 C8 1.577(17) .
C5 H5A 0.9600 .
C5 H5B 0.9600 .
C5 H5C 0.9600 .
C6 H6A 0.9600 .
C6 H6B 0.9600 .
C6 H6C 0.9600 .
C7 H7A 0.9600 .
C7 H7B 0.9600 .
C7 H7C 0.9600 .
C8 H8A 0.9600 .
C8 H8B 0.9600 .
C8 H8C 0.9600 .
C9 N3 1.330(18) .
C9 C10 1.41(2) .
C9 C13 1.489(18) .
C10 N4 1.364(17) .
C10 C14 1.50(2) .
C11 N4 1.329(18) .
C11 C12 1.369(19) .
C11 C16 1.539(18) .
C12 N3 1.366(15) .
C12 C15 1.49(2) .
C13 H13A 0.9600 .
C13 H13B 0.9600 .
C13 H13C 0.9600 .
C14 H14A 0.9600 .
C14 H14B 0.9600 .
C14 H14C 0.9600 .
C15 H15A 0.9600 .
C15 H15B 0.9600 .
C15 H15C 0.9600 .
C16 H16A 0.9600 .
C16 H16B 0.9600 .
C16 H16C 0.9600 .
N4 Cu2 1.887(12) 3_545
O10 Si1 1.647(9) .
O11 Si1 1.630(9) .
O12 W6 1.915(9) 2_755
O14 W5 1.917(9) 2_755
O17 W5 1.918(9) 2_755
O19 W6 1.886(9) 2_755
Si1 O11 1.630(9) 2_755
Si1 O10 1.647(9) 2_755

loop_
_geom_torsion_atom_site_label_1
_geom_torsion_atom_site_label_2
_geom_torsion_atom_site_label_3
_geom_torsion_atom_site_label_4
_geom_torsion
_geom_torsion_site_symmetry_1
_geom_torsion_site_symmetry_4
N1 C1 C2 N2 4(2) . .
C5 C1 C2 N2 -177.3(15) . .
N1 C1 C2 C6 -172.6(14) . .
C5 C1 C2 C6 6(2) . .
N2 C3 C4 N1 4(2) . .
C7 C3 C4 N1 -173.0(12) . .
N2 C3 C4 C8 -173.1(13) . .
C7 C3 C4 C8 10(2) . .
N3 C9 C10 N4 4(2) . .
C13 C9 C10 N4 -171.4(12) . .
N3 C9 C10 C14 -176.3(13) . .
C13 C9 C10 C14 8(2) . .
N4 C11 C12 N3 10(2) . .
C16 C11 C12 N3 -172.7(12) . .
N4 C11 C12 C15 -175.2(13) . .
C16 C11 C12 C15 2(2) . .
C2 C1 N1 C4 -4(2) . .
C5 C1 N1 C4 177.0(12) . .
C2 C1 N1 Cu1 166.0(11) . .
C5 C1 N1 Cu1 -13.2(17) . .
C3 C4 N1 C1 0.4(19) . .
C8 C4 N1 C1 177.2(12) . .
C3 C4 N1 Cu1 -169.5(10) . .
C8 C4 N1 Cu1 7.3(16) . .
C1 C2 N2 C3 0(2) . .
C6 C2 N2 C3 176.9(13) . .
C1 C2 N2 Cu2 177.2(12) . .
C6 C2 N2 Cu2 -6.4(19) . .
C4 C3 N2 C2 -4(2) . .
C7 C3 N2 C2 173.0(13) . .
C4 C3 N2 Cu2 179.3(10) . .
C7 C3 N2 Cu2 -3.8(17) . .
C10 C9 N3 C12 0(2) . .
C13 C9 N3 C12 175.7(12) . .
C10 C9 N3 Cu1 -174.1(9) . .
C13 C9 N3 Cu1 1.3(18) . .
C11 C12 N3 C9 -7.1(19) . .
C15 C12 N3 C9 177.8(13) . .
C11 C12 N3 Cu1 167.4(10) . .
C15 C12 N3 Cu1 -7.7(15) . .
C12 C11 N4 C10 -6(2) . .
C16 C11 N4 C10 176.8(11) . .
C12 C11 N4 Cu2 175.7(10) . 3_545
C16 C11 N4 Cu2 -1.6(16) . 3_545
C9 C10 N4 C11 -1.1(18) . .
C14 C10 N4 C11 179.1(12) . .
C9 C10 N4 Cu2 177.2(10) . 3_545
C14 C10 N4 Cu2 -2.6(16) . 3_545
O6 W1 O1 W6 172.3(6) . .
O14 W1 O1 W6 -86.3(5) . .
O16 W1 O1 W6 72.2(6) . .
O15 W1 O1 W6 -9.7(14) . .
O11 W1 O1 W6 -1.3(5) . .
O5 W6 O1 W1 -171.6(6) . .
O19 W6 O1 W1 11.4(14) 2_755 .
O18 W6 O1 W1 -72.2(6) . .
O12 W6 O1 W1 86.0(6) 2_755 .
O11 W6 O1 W1 1.2(5) . .
O8 W2 O2 W4 124.7(10) . .
O12 W2 O2 W4 24.1(10) . .
O20 W2 O2 W4 -54.3(16) . .
O13 W2 O2 W4 -134.9(10) . .
O10 W2 O2 W4 -61.3(10) . .
O9 W4 O2 W2 -126.0(10) . .
O18 W4 O2 W2 51.6(15) . .
O16 W4 O2 W2 133.4(10) . .
O19 W4 O2 W2 -24.6(10) . .
O11 W4 O2 W2 60.5(10) . .
O4 W5 O3 W3 172.2(6) . .
O14 W5 O3 W3 -11.6(14) 2_755 .
O17 W5 O3 W3 -87.7(6) 2_755 .
O20 W5 O3 W3 70.9(6) . .
O10 W5 O3 W3 -1.2(4) . .
O7 W3 O3 W5 -171.3(6) . .
O15 W3 O3 W5 14.5(14) . .
O13 W3 O3 W5 -71.3(6) . .
O17 W3 O3 W5 87.4(6) . .
O10 W3 O3 W5 1.2(4) . .
O12 W2 O10 Si1 -42.5(5) . .
O2 W2 O10 Si1 43.8(5) . .
O20 W2 O10 Si1 -133.4(5) . .
O13 W2 O10 Si1 133.4(5) . .
O12 W2 O10 W5 91.8(3) . .
O2 W2 O10 W5 178.1(3) . .
O20 W2 O10 W5 0.9(3) . .
O13 W2 O10 W5 -92.3(4) . .
O12 W2 O10 W3 -177.0(4) . .
O2 W2 O10 W3 -90.6(3) . .
O20 W2 O10 W3 92.2(4) . .
O13 W2 O10 W3 -1.0(3) . .
O14 W5 O10 Si1 44.3(5) 2_755 .
O17 W5 O10 Si1 -42.0(5) 2_755 .
O3 W5 O10 Si1 -131.8(6) . .
O20 W5 O10 Si1 134.2(6) . .
O14 W5 O10 W2 -90.9(3) 2_755 .
O17 W5 O10 W2 -177.1(4) 2_755 .
O3 W5 O10 W2 93.0(4) . .
O20 W5 O10 W2 -0.9(3) . .
O14 W5 O10 W3 177.0(3) 2_755 .
O17 W5 O10 W3 90.7(3) 2_755 .
O3 W5 O10 W3 0.9(3) . .
O20 W5 O10 W3 -93.1(3) . .
O15 W3 O10 Si1 -43.5(6) . .
O13 W3 O10 Si1 -133.9(6) . .
O17 W3 O10 Si1 42.8(6) . .
O3 W3 O10 Si1 131.6(6) . .
O15 W3 O10 W2 91.5(3) . .
O13 W3 O10 W2 1.1(3) . .
O17 W3 O10 W2 177.8(4) . .
O3 W3 O10 W2 -93.4(4) . .
O15 W3 O10 W5 -175.9(3) . .
O13 W3 O10 W5 93.6(3) . .
O17 W3 O10 W5 -89.6(3) . .
O3 W3 O10 W5 -0.9(3) . .
O14 W1 O11 Si1 -41.7(5) . .
O16 W1 O11 Si1 135.0(5) . .
O1 W1 O11 Si1 -132.2(5) . .
O15 W1 O11 Si1 44.6(5) . .
O14 W1 O11 W4 -177.3(4) . .
O16 W1 O11 W4 -0.6(3) . .
O1 W1 O11 W4 92.1(4) . .
O15 W1 O11 W4 -91.0(3) . .
O14 W1 O11 W6 91.4(3) . .
O16 W1 O11 W6 -91.9(4) . .
O1 W1 O11 W6 0.9(3) . .
O15 W1 O11 W6 177.7(3) . .
O2 W4 O11 Si1 -42.8(6) . .
O18 W4 O11 Si1 133.5(6) . .
O16 W4 O11 Si1 -133.9(6) . .
O19 W4 O11 Si1 43.8(6) . .
O2 W4 O11 W1 91.7(3) . .
O18 W4 O11 W1 -91.9(4) . .
O16 W4 O11 W1 0.6(3) . .
O19 W4 O11 W1 178.4(4) . .
O2 W4 O11 W6 -176.7(3) . .
O18 W4 O11 W6 -0.4(3) . .
O16 W4 O11 W6 92.2(3) . .
O19 W4 O11 W6 -90.1(3) . .
O19 W6 O11 Si1 -43.9(6) 2_755 .
O18 W6 O11 Si1 -134.7(6) . .
O12 W6 O11 Si1 42.7(6) 2_755 .
O1 W6 O11 Si1 132.3(6) . .
O19 W6 O11 W1 -177.1(4) 2_755 .
O18 W6 O11 W1 92.1(4) . .
O12 W6 O11 W1 -90.5(3) 2_755 .
O1 W6 O11 W1 -0.9(3) . .
O19 W6 O11 W4 91.2(3) 2_755 .
O18 W6 O11 W4 0.4(3) . .
O12 W6 O11 W4 177.8(3) 2_755 .
O1 W6 O11 W4 -92.6(4) . .
O8 W2 O12 W6 -126.3(11) . 2_755
O2 W2 O12 W6 -26.5(11) . 2_755
O20 W2 O12 W6 131.4(11) . 2_755
O13 W2 O12 W6 47.4(18) . 2_755
O10 W2 O12 W6 57.9(11) . 2_755
O7 W3 O13 W2 171.8(6) . .
O15 W3 O13 W2 -86.2(5) . .
O17 W3 O13 W2 -10.4(13) . .
O3 W3 O13 W2 72.0(5) . .
O10 W3 O13 W2 -1.5(4) . .
O8 W2 O13 W3 -173.8(6) . .
O12 W2 O13 W3 12.5(13) . .
O2 W2 O13 W3 86.0(5) . .
O20 W2 O13 W3 -71.7(5) . .
O10 W2 O13 W3 1.5(4) . .
O6 W1 O14 W5 -124.6(11) . 2_755
O16 W1 O14 W5 50.4(19) . 2_755
O1 W1 O14 W5 132.5(12) . 2_755
O15 W1 O14 W5 -26.2(11) . 2_755
O11 W1 O14 W5 59.0(11) . 2_755
O7 W3 O15 W1 -129.7(10) . .
O13 W3 O15 W1 130.4(10) . .
O17 W3 O15 W1 -28.8(10) . .
O3 W3 O15 W1 44.4(17) . .
O10 W3 O15 W1 57.3(10) . .
O6 W1 O15 W3 128.5(10) . .
O14 W1 O15 W3 27.7(10) . .
O16 W1 O15 W3 -131.2(10) . .
O1 W1 O15 W3 -49.5(17) . .
O11 W1 O15 W3 -57.6(10) . .
O6 W1 O16 W4 -175.1(6) . .
O14 W1 O16 W4 9.9(14) . .
O1 W1 O16 W4 -72.4(5) . .
O15 W1 O16 W4 85.9(5) . .
O11 W1 O16 W4 0.9(5) . .
O9 W4 O16 W1 173.4(6) . .
O2 W4 O16 W1 -84.3(5) . .
O18 W4 O16 W1 73.0(5) . .
O19 W4 O16 W1 -6.8(13) . .
O11 W4 O16 W1 -0.9(5) . .
O7 W3 O17 W5 130.3(9) . 2_755
O15 W3 O17 W5 28.9(9) . 2_755
O13 W3 O17 W5 -47.5(16) . 2_755
O3 W3 O17 W5 -130.2(9) . 2_755
O10 W3 O17 W5 -56.0(9) . 2_755
O5 W6 O18 W4 173.6(6) . .
O19 W6 O18 W4 -86.1(6) 2_755 .
O12 W6 O18 W4 -7.4(14) 2_755 .
O1 W6 O18 W4 72.1(6) . .
O11 W6 O18 W4 -0.5(5) . .
O9 W4 O18 W6 -172.6(6) . .
O2 W4 O18 W6 9.8(13) . .
O16 W4 O18 W6 -72.3(6) . .
O19 W4 O18 W6 85.5(6) . .
O11 W4 O18 W6 0.5(5) . .
O9 W4 O19 W6 128.8(9) . 2_755
O2 W4 O19 W6 27.0(9) . 2_755
O18 W4 O19 W6 -130.7(9) . 2_755
O16 W4 O19 W6 -51.0(15) . 2_755
O11 W4 O19 W6 -56.7(9) . 2_755
O8 W2 O20 W5 172.4(5) . .
O12 W2 O20 W5 -86.3(5) . .
O2 W2 O20 W5 -8.6(13) . .
O13 W2 O20 W5 71.9(5) . .
O10 W2 O20 W5 -1.3(5) . .
O4 W5 O20 W2 -172.4(6) . .
O14 W5 O20 W2 85.3(6) 2_755 .
O17 W5 O20 W2 11.8(14) 2_755 .
O3 W5 O20 W2 -72.5(6) . .
O10 W5 O20 W2 1.3(5) . .
W1 O11 Si1 O11 178.4(6) . 2_755
W4 O11 Si1 O11 -60.6(4) . 2_755
W6 O11 Si1 O11 59.6(4) . 2_755
W1 O11 Si1 O10 59.4(6) . 2_755
W4 O11 Si1 O10 -179.5(5) . 2_755
W6 O11 Si1 O10 -59.4(7) . 2_755
W1 O11 Si1 O10 -62.0(6) . .
W4 O11 Si1 O10 59.1(7) . .
W6 O11 Si1 O10 179.2(5) . .
W2 O10 Si1 O11 -59.6(6) . .
W5 O10 Si1 O11 179.3(5) . .
W3 O10 Si1 O11 61.3(7) . .
W2 O10 Si1 O11 59.7(6) . 2_755
W5 O10 Si1 O11 -61.4(7) . 2_755
W3 O10 Si1 O11 -179.4(5) . 2_755
W2 O10 Si1 O10 179.8(6) . 2_755
W5 O10 Si1 O10 58.6(4) . 2_755
W3 O10 Si1 O10 -59.3(4) . 2_755
